data_4061101
loop_
_publ_author_name
'Tsang, Chi-Wing'
'Rohrick, Crystal A.'
'Saini, Tejindra S.'
'Patrick, Brian O.'
'Gates, Derek P.'

_publ_section_title
;
 Destiny of Transient Phosphenium Ions Generated from the Addition of
 Electrophiles to Phosphaalkenes: Intramolecular C--H Activation,
 Donor--Acceptor Formation, and Linear Oligomerization
;
_journal_coden_ASTM ORGND7
_journal_issue 25
_journal_name_full Organometallics
_journal_page_first 5913
_journal_page_last 5923
_journal_paper_doi 10.1021/om0495022
_journal_volume 23
_journal_year 2004
_chemical_formula_sum 'C20 H32 F3 O3 P S'
_chemical_formula_weight 440.49
_space_group_IT_number 14
_symmetry_cell_setting monoclinic
_symmetry_space_group_name_Hall '-P 2yn'
_symmetry_space_group_name_H-M 'P 1 21/n 1'
_cell_angle_alpha 90.00
_cell_angle_beta 92.118(4)
_cell_angle_gamma 90.00
_cell_formula_units_Z 4
_cell_length_a 15.5153(11)
_cell_length_b 9.5822(5)
_cell_length_c 15.1428(10)
_cell_measurement_temperature 173(2)
_cell_volume 2249.8(2)
_diffrn_ambient_temperature 173(2)
_exptl_crystal_density_diffrn 1.300
_cod_original_sg_symbol_H-M 'P 21/n'
_cod_database_code 4061101

loop_
_symmetry_equiv_pos_as_xyz
'x, y, z'
'-x+1/2, y+1/2, -z+1/2'
'-x, -y, -z'
'x-1/2, -y-1/2, z-1/2'

loop_
_atom_site_label
_atom_site_type_symbol
_atom_site_fract_x
_atom_site_fract_y
_atom_site_fract_z
_atom_site_U_iso_or_equiv
_atom_site_adp_type
_atom_site_occupancy
_atom_site_symmetry_multiplicity
_atom_site_calc_flag
_atom_site_refinement_flags
_atom_site_disorder_assembly
_atom_site_disorder_group
S1A S 0.37088(4) -0.19559(12) 1.05449(4) 0.0208(3) Uani 0.944(4) 1 d PD A 1
P1 P 0.35958(4) 0.22908(6) 0.89082(4) 0.01802(17) Uani 1 1 d . B 1
F1 F 0.3189(2) -0.3017(3) 1.20112(17) 0.1221(13) Uani 1 1 d . A 1
F2 F 0.28079(13) -0.0913(2) 1.18196(13) 0.0606(6) Uani 1 1 d . A 1
F3 F 0.21778(15) -0.2527(2) 1.10865(19) 0.0879(9) Uani 1 1 d . A 1
O1A O 0.44810(14) -0.1481(3) 1.09890(18) 0.0448(7) Uani 0.944(4) 1 d PD A 1
O2A O 0.37415(16) -0.3340(2) 1.02105(17) 0.0395(6) Uani 0.944(4) 1 d PD A 1
O3A O 0.33174(15) -0.0944(2) 0.99553(14) 0.0398(6) Uani 0.944(4) 1 d PD A 1
C1 C 0.39113(16) 0.1767(2) 0.78231(16) 0.0235(5) Uani 1 1 d . B 1
H1A H 0.4469 0.2199 0.7682 0.028 Uiso 1 1 calc R B 1
H1B H 0.3972 0.0740 0.7793 0.028 Uiso 1 1 calc R B 1
C2 C 0.24561(15) 0.2354(2) 0.86317(15) 0.0143(4) Uani 1 1 d . B 1
C3 C 0.23717(14) 0.2364(2) 0.77001(15) 0.0136(4) Uani 1 1 d . B 1
C4 C 0.15619(15) 0.2478(2) 0.72863(15) 0.0147(4) Uani 1 1 d . B 1
H4 H 0.1510 0.2515 0.6660 0.018 Uiso 1 1 calc R B 1
C5 C 0.08234(14) 0.2537(2) 0.77831(15) 0.0141(5) Uani 1 1 d . B 1
C6 C 0.09319(15) 0.2495(2) 0.86979(15) 0.0167(5) Uani 1 1 d . B 1
H6 H 0.0428 0.2515 0.9035 0.020 Uiso 1 1 calc R B 1
C7 C 0.17214(15) 0.2427(2) 0.91539(15) 0.0160(5) Uani 1 1 d . B 1
C8 C 0.31903(14) 0.2271(2) 0.71677(15) 0.0166(5) Uani 1 1 d . B 1
C9 C 0.33884(17) 0.3701(2) 0.67747(18) 0.0263(6) Uani 1 1 d . B 1
H9A H 0.3941 0.3662 0.6482 0.040 Uiso 1 1 calc R B 1
H9B H 0.3422 0.4399 0.7248 0.040 Uiso 1 1 calc R B 1
H9C H 0.2930 0.3958 0.6343 0.040 Uiso 1 1 calc R B 1
C10 C 0.31019(17) 0.1204(2) 0.64202(17) 0.0266(6) Uani 1 1 d . B 1
H10A H 0.2655 0.1513 0.5989 0.040 Uiso 1 1 calc R B 1
H10B H 0.2941 0.0296 0.6663 0.040 Uiso 1 1 calc R B 1
H10C H 0.3653 0.1118 0.6129 0.040 Uiso 1 1 calc R B 1
C11 C -0.00926(15) 0.2604(2) 0.73635(16) 0.0192(5) Uani 1 1 d . B 1
C12 C -0.00859(17) 0.2844(3) 0.63653(18) 0.0325(6) Uani 1 1 d . B 1
H12A H 0.0226 0.3709 0.6244 0.049 Uiso 1 1 calc R B 1
H12B H -0.0680 0.2920 0.6128 0.049 Uiso 1 1 calc R B 1
H12C H 0.0201 0.2058 0.6084 0.049 Uiso 1 1 calc R B 1
C13 C -0.05962(16) 0.3801(2) 0.77694(19) 0.0270(6) Uani 1 1 d . B 1
H13A H -0.0313 0.4689 0.7643 0.041 Uiso 1 1 calc R B 1
H13B H -0.0613 0.3669 0.8410 0.041 Uiso 1 1 calc R B 1
H13C H -0.1186 0.3812 0.7514 0.041 Uiso 1 1 calc R B 1
C14 C -0.05532(17) 0.1215(2) 0.7553(2) 0.0305(6) Uani 1 1 d . B 1
H14A H -0.1136 0.1233 0.7281 0.046 Uiso 1 1 calc R B 1
H14B H -0.0588 0.1088 0.8193 0.046 Uiso 1 1 calc R B 1
H14C H -0.0228 0.0441 0.7305 0.046 Uiso 1 1 calc R B 1
C15 C 0.16945(17) 0.2415(2) 1.01736(15) 0.0215(5) Uani 1 1 d . B 1
C16 C 0.1244(3) 0.3722(4) 1.0482(2) 0.0609(11) Uani 1 1 d . B 1
H16A H 0.1222 0.3713 1.1128 0.091 Uiso 1 1 calc R B 1
H16B H 0.0655 0.3751 1.0224 0.091 Uiso 1 1 calc R B 1
H16C H 0.1562 0.4547 1.0294 0.091 Uiso 1 1 calc R B 1
C17 C 0.1205(2) 0.1121(3) 1.0460(2) 0.0511(9) Uani 1 1 d . B 1
H17A H 0.1169 0.1117 1.1105 0.077 Uiso 1 1 calc R B 1
H17B H 0.1509 0.0283 1.0271 0.077 Uiso 1 1 calc R B 1
H17C H 0.0622 0.1133 1.0188 0.077 Uiso 1 1 calc R B 1
C18 C 0.2579(2) 0.2340(4) 1.0642(2) 0.0479(8) Uani 1 1 d . B 1
H18A H 0.2919 0.3161 1.0486 0.072 Uiso 1 1 calc R B 1
H18B H 0.2877 0.1492 1.0459 0.072 Uiso 1 1 calc R B 1
H18C H 0.2511 0.2319 1.1283 0.072 Uiso 1 1 calc R B 1
C19 C 0.40582(17) 0.3929(2) 0.92197(18) 0.0281(6) Uani 1 1 d . B 1
H19A H 0.3882 0.4639 0.8784 0.042 Uiso 1 1 calc R B 1
H19B H 0.4688 0.3850 0.9245 0.042 Uiso 1 1 calc R B 1
H19C H 0.3859 0.4199 0.9802 0.042 Uiso 1 1 calc R B 1
C20 C 0.2948(2) -0.2115(3) 1.1425(2) 0.0466(8) Uani 1 1 d D A 1
S1B S 0.3717(6) -0.263(2) 1.0598(6) 0.017(4) Uiso 0.056(4) 1 d PD A 2
O1B O 0.448(2) -0.214(6) 1.104(4) 0.064(19) Uiso 0.056(4) 1 d PD A 2
O2B O 0.341(4) -0.368(5) 1.000(3) 0.08(2) Uiso 0.056(4) 1 d PD A 2
O3B O 0.309(3) -0.205(5) 0.998(3) 0.069(15) Uiso 0.056(4) 1 d PD A 2
H1 H 0.3874(15) 0.122(2) 0.9459(15) 0.013(6) Uiso 1 1 d . C 1

loop_
_atom_site_aniso_label
_atom_site_aniso_U_11
_atom_site_aniso_U_22
_atom_site_aniso_U_33
_atom_site_aniso_U_23
_atom_site_aniso_U_13
_atom_site_aniso_U_12
S1A 0.0178(4) 0.0238(6) 0.0211(4) -0.0048(3) 0.0024(3) -0.0005(2)
P1 0.0145(3) 0.0209(3) 0.0185(3) 0.0001(2) -0.0021(2) 0.0006(2)
F1 0.199(4) 0.110(2) 0.0626(17) 0.0530(15) 0.075(2) 0.070(2)
F2 0.0635(14) 0.0684(13) 0.0518(13) -0.0240(10) 0.0268(11) 0.0020(10)
F3 0.0565(15) 0.0948(17) 0.116(2) -0.0350(15) 0.0526(15) -0.0398(13)
O1A 0.0248(13) 0.0503(17) 0.0584(18) -0.0192(13) -0.0119(11) 0.0006(10)
O2A 0.0402(15) 0.0297(12) 0.0495(15) -0.0168(11) 0.0118(12) -0.0050(10)
O3A 0.0436(14) 0.0433(13) 0.0327(13) 0.0101(9) 0.0033(10) 0.0105(10)
C1 0.0190(13) 0.0248(11) 0.0268(14) -0.0032(10) 0.0018(10) 0.0044(9)
C2 0.0143(11) 0.0139(9) 0.0145(11) 0.0001(8) -0.0005(9) 0.0012(8)
C3 0.0149(12) 0.0111(9) 0.0149(11) 0.0004(8) 0.0028(9) 0.0009(7)
C4 0.0150(12) 0.0157(9) 0.0134(11) 0.0012(8) 0.0007(9) 0.0005(8)
C5 0.0113(11) 0.0135(9) 0.0176(12) 0.0013(8) 0.0022(9) 0.0003(8)
C6 0.0145(12) 0.0180(10) 0.0182(12) 0.0020(8) 0.0061(10) 0.0015(8)
C7 0.0176(12) 0.0162(10) 0.0143(11) 0.0010(8) 0.0025(9) 0.0000(8)
C8 0.0122(12) 0.0215(11) 0.0162(12) 0.0001(8) 0.0023(9) 0.0011(8)
C9 0.0253(15) 0.0201(11) 0.0344(16) 0.0034(10) 0.0105(12) -0.0032(9)
C10 0.0250(14) 0.0278(12) 0.0276(14) -0.0079(10) 0.0078(11) 0.0033(10)
C11 0.0118(12) 0.0257(11) 0.0203(13) 0.0018(9) 0.0022(10) 0.0003(9)
C12 0.0156(13) 0.0589(17) 0.0228(14) 0.0036(12) -0.0036(11) 0.0044(12)
C13 0.0156(13) 0.0283(12) 0.0374(16) 0.0021(11) 0.0035(11) 0.0031(9)
C14 0.0194(14) 0.0282(13) 0.0439(18) -0.0003(11) 0.0009(12) -0.0066(10)
C15 0.0239(13) 0.0295(12) 0.0114(12) 0.0020(9) 0.0041(10) 0.0027(10)
C16 0.097(3) 0.066(2) 0.0197(16) -0.0095(14) 0.0016(18) 0.045(2)
C17 0.068(2) 0.061(2) 0.0244(16) 0.0139(14) 0.0014(16) -0.0262(17)
C18 0.0371(19) 0.086(2) 0.0202(15) -0.0013(15) -0.0002(14) 0.0007(17)
C19 0.0266(15) 0.0249(12) 0.0327(15) -0.0044(10) -0.0008(12) -0.0034(10)
C20 0.057(2) 0.0414(17) 0.0423(19) -0.0017(14) 0.0206(17) -0.0067(15)

loop_
_geom_bond_atom_site_label_1
_geom_bond_atom_site_label_2
_geom_bond_distance
_geom_bond_site_symmetry_2
_geom_bond_publ_flag
S1A O2A 1.421(2) . ?
S1A O1A 1.427(2) . ?
S1A O3A 1.437(2) . ?
S1A C20 1.819(3) . ?
P1 C19 1.782(2) . ?
P1 C2 1.803(2) . ?
P1 C1 1.803(3) . ?
P1 H1 1.38(2) . ?
F1 C20 1.285(4) . ?
F2 C20 1.319(3) . ?
F3 C20 1.342(4) . ?
C1 C8 1.545(3) . ?
C1 H1A 0.9900 . ?
C1 H1B 0.9900 . ?
C2 C3 1.412(3) . ?
C2 C7 1.413(3) . ?
C3 C4 1.387(3) . ?
C3 C8 1.532(3) . ?
C4 C5 1.395(3) . ?
C4 H4 0.9500 . ?
C5 C6 1.390(3) . ?
C5 C11 1.536(3) . ?
C6 C7 1.385(3) . ?
C6 H6 0.9500 . ?
C7 C15 1.546(3) . ?
C8 C10 1.528(3) . ?
C8 C9 1.530(3) . ?
C9 H9A 0.9800 . ?
C9 H9B 0.9800 . ?
C9 H9C 0.9800 . ?
C10 H10A 0.9800 . ?
C10 H10B 0.9800 . ?
C10 H10C 0.9800 . ?
C11 C13 1.529(3) . ?
C11 C12 1.529(3) . ?
C11 C14 1.543(3) . ?
C12 H12A 0.9800 . ?
C12 H12B 0.9800 . ?
C12 H12C 0.9800 . ?
C13 H13A 0.9800 . ?
C13 H13B 0.9800 . ?
C13 H13C 0.9800 . ?
C14 H14A 0.9800 . ?
C14 H14B 0.9800 . ?
C14 H14C 0.9800 . ?
C15 C16 1.517(4) . ?
C15 C18 1.524(4) . ?
C15 C17 1.525(4) . ?
C16 H16A 0.9800 . ?
C16 H16B 0.9800 . ?
C16 H16C 0.9800 . ?
C17 H17A 0.9800 . ?
C17 H17B 0.9800 . ?
C17 H17C 0.9800 . ?
C18 H18A 0.9800 . ?
C18 H18B 0.9800 . ?
C18 H18C 0.9800 . ?
C19 H19A 0.9800 . ?
C19 H19B 0.9800 . ?
C19 H19C 0.9800 . ?
C20 S1B 1.830(6) . ?
S1B O2B 1.421(6) . ?
S1B O1B 1.426(6) . ?
S1B O3B 1.438(6) . ?
O2B O3B 1.65(7) . ?
